data_1000325
loop_
_publ_author_name
'Fourquet, J L'
'Duroy, H'

_publ_section_title
;
K~2~FeF~5~: synthesis and crystal structure of a new form
;
_journal_coden_ASTM JSSCBI
_journal_name_full 'Journal of Solid State Chemistry'
_journal_page_first 353
_journal_page_last 358
_journal_paper_doi 10.1006/jssc.1993.1110
_journal_volume 103
_journal_year 1993
_chemical_formula_structural 'K2 (Fe F5)'
_chemical_formula_sum 'F5 Fe K2'
_chemical_name_systematic 'Dipotassium catena-fluoroferrate(III)'
_space_group_IT_number 55
_symmetry_cell_setting orthorhombic
_symmetry_Int_Tables_number 55
_symmetry_space_group_name_Hall '-P 2 2ab'
_symmetry_space_group_name_H-M 'P b a m'
_cell_angle_alpha 90
_cell_angle_beta 90
_cell_angle_gamma 90
_cell_formula_units_Z 8
_cell_length_a 7.3591(4)
_cell_length_b 23.0897(10)
_cell_length_c 5.7054(2)
_cell_volume 969.5
_refine_ls_R_factor_all 0.026
_cod_database_code 1000325

loop_
_symmetry_equiv_pos_as_xyz
x,y,z
-x,-y,z
1/2+x,1/2-y,-z
1/2-x,1/2+y,-z
-x,-y,-z
x,y,-z
1/2-x,1/2+y,z
1/2+x,1/2-y,z

loop_
_atom_site_aniso_label
_atom_site_aniso_U_11
_atom_site_aniso_U_12
_atom_site_aniso_U_13
_atom_site_aniso_U_22
_atom_site_aniso_U_23
_atom_site_aniso_U_33
K1 0.0189(3) 0.0041(2) 0. 0.0146(3) 0. 0.0213(3)
K2 0.0209(3) 0.0027(2) 0. 0.0160(3) 0. 0.0187(3)
K3 0.0238(3) 0.0058(3) 0. 0.0194(3) 0. 0.0179(3)
K4 0.0170(3) -0.0018(2) 0. 0.0144(3) 0. 0.0186(3)
Fe1 0.0091(2) 0.0004(1) 0. 0.0082(2) 0. 0.0093(2)
Fe2 0.0102(2) -0.0009(1) 0. 0.0091(2) 0. 0.0092(2)
F1 0.0309(12) 0.0071(8) 0. 0.0119(9) 0. 0.0292(12)
F2 0.0262(7) -0.0111(6) 0. 0.0268(8) 0. 0.0155(7)
F3 0.0203(6) 0.0037(5) 0. 0.0227(6) 0. 0.0195(6)
F4 0.0169(6) -0.0026(5) 0. 0.0183(5) 0. 0.0151(6)
F5 0.024(1) 0.0100(8) 0. 0.0162(9) 0. 0.0266(11)
F6 0.0187(8) 0.0045(6) 0. 0.0111(7) 0. 0.0222(10)
F7 0.0190(9) -0.0049(7) 0. 0.0126(8) 0. 0.0258(11)

loop_
_atom_site_label
_atom_site_type_symbol
_atom_site_symmetry_multiplicity
_atom_site_Wyckoff_symbol
_atom_site_fract_x
_atom_site_fract_y
_atom_site_fract_z
_atom_site_occupancy
_atom_site_attached_hydrogens
_atom_site_calc_flag
K1 K1+ 4 g 0.2983(1) 0.2610(1) 0. 1. 0 d
K2 K1+ 4 g 0.1333(1) 0.0831(1) 0. 1. 0 d
K3 K1+ 4 h 0.4469(1) 0.1683(1) 0.5 1. 0 d
K4 K1+ 4 h 0.2293(1) 0.4881(1) 0.5 1. 0 d
Fe1 Fe3+ 4 g 0.1201(1) 0.4063(1) 0. 1. 0 d
Fe2 Fe3+ 4 h 0.9558(1) 0.1556(1) 0.5 1. 0 d
F1 F1- 4 h 0.8161(3) 0.2239(1) 0.5 1. 0 d
F2 F1- 8 i 0.1103(2) 0.1805(1) 0.2578(3) 1. 0 d
F3 F1- 8 i 0.2823(2) 0.3732(1) 0.7490(3) 1. 0 d
F4 F1- 8 i 0.4652(2) 0.0678(1) 0.7591(3) 1. 0 d
F5 F1- 4 g 0.0526(3) 0.0783(1) 0.5 1. 0 d
F6 F1- 4 h 0.5078(3) 0.1692(1) 0. 1. 0 d
F7 F1- 4 g 0.2819(3) 0.4704(1) 0. 1. 0 d

loop_
_atom_type_symbol
_atom_type_oxidation_number
K1+ 1.000
Fe3+ 3.000
F1- -1.000
